data_7130564
loop_
_publ_author_name
'Volk, Julia'
'Heinz, Myron'
'Leibold, Michael'
'Bruhn, Clemens'
'Bens, Tobias'
'Sarkar, Biprajit'
'Holthausen, Max C.'
'Siemeling, Ulrich'

_publ_section_title
;
 A crystalline cyclic (alkyl)(amino)carbene with a
 1,1&#x2018;-ferrocenylene backbone
;
_journal_name_full 'Chemical Communications'
_journal_paper_doi 10.1039/D2CC03871D
_journal_year 2022
_chemical_formula_moiety 'C24 H18 Br Fe N'
_chemical_formula_sum 'C24 H18 Br Fe N'
_chemical_formula_weight 456.15
_space_group_crystal_system monoclinic
_space_group_IT_number 14
_space_group_name_Hall '-P 2yn'
_space_group_name_H-M_alt 'P 1 21/n 1'
_atom_sites_solution_hydrogens geom
_atom_sites_solution_primary dual
_audit_creation_date 2022-04-27
_audit_creation_method
;
Olex2 1.5
(compiled 2022.04.07 svn.rca3783a0 for OlexSys, GUI svn.r6498)
;
_audit_update_record
;
2022-07-01 deposited with the CCDC.	2022-08-19 downloaded from the CCDC.
;
_cell_angle_alpha 90
_cell_angle_beta 100.403(4)
_cell_angle_gamma 90
_cell_formula_units_Z 8
_cell_length_a 13.1689(6)
_cell_length_b 16.7690(10)
_cell_length_c 16.6399(7)
_cell_measurement_reflns_used 18618
_cell_measurement_temperature 100
_cell_measurement_theta_max 26.27
_cell_measurement_theta_min 1.57
_cell_volume 3614.2(3)
_computing_cell_refinement
;
X-Area Recipe 1.33.0.0 (STOE, 2015)
;
_computing_data_collection
;
X-Area WinXpose 2.0.22.0 (STOE, 2016)
;
_computing_data_reduction
;
X-Area Integrate 1.71.0.0 (STOE, 2016)
X-Area X-Red32 1.63.2.0 (STOE, 2017) 
;
_computing_molecular_graphics 'Olex2 1.5 (Dolomanov et al., 2009)'
_computing_publication_material
;
STOE & Cie GmbH, X-Area, software package for collecting single-crystal or
multi-domain crystal data on STOE area-detector diffractometers, for image 
processing, for the correction and scaling of reflection intensities and 
for outlier rejection, version 1.77, Darmstadt 2016
;
_computing_structure_refinement 'SHELXL 2014/7 (Sheldrick, 2015)'
_computing_structure_solution 'SHELXT  (Sheldrick, 2015)'
_diffrn_ambient_temperature 100
_diffrn_detector 'image plate (34 cm diameter)'
_diffrn_detector_area_resol_mean 6.67
_diffrn_detector_type 'STOE Imaging Plate'
_diffrn_measured_fraction_theta_full 1.000
_diffrn_measured_fraction_theta_max 1.000
_diffrn_measurement_details
;
 198 frames, detector distance = 130 mm
;
_diffrn_measurement_device '2-circle diffractometer'
_diffrn_measurement_device_type 'STOE IPDS II'
_diffrn_measurement_method 'rotation method, \w scans'
_diffrn_radiation_collimation '1.2, 0.6 mm diameter, multiple pinhole'
_diffrn_radiation_monochromator 'plane graphite'
_diffrn_radiation_polarisn_norm 270
_diffrn_radiation_probe x-ray
_diffrn_radiation_type 'Mo K\a'
_diffrn_radiation_wavelength 0.71073
_diffrn_reflns_av_R_equivalents 0.0307
_diffrn_reflns_av_unetI/netI 0.0349
_diffrn_reflns_Laue_measured_fraction_full 1.000
_diffrn_reflns_Laue_measured_fraction_max 1.000
_diffrn_reflns_limit_h_max 15
_diffrn_reflns_limit_h_min -15
_diffrn_reflns_limit_k_max 20
_diffrn_reflns_limit_k_min -18
_diffrn_reflns_limit_l_max 20
_diffrn_reflns_limit_l_min -17
_diffrn_reflns_number 16195
_diffrn_reflns_point_group_measured_fraction_full 1.000
_diffrn_reflns_point_group_measured_fraction_max 1.000
_diffrn_reflns_theta_full 25.242
_diffrn_reflns_theta_max 25.498
_diffrn_reflns_theta_min 1.739
_diffrn_source 'Genix Mo HF'
_diffrn_source_current 1.000
_diffrn_source_power 0.050
_diffrn_source_voltage 50
_exptl_absorpt_coefficient_mu 3.054
_exptl_absorpt_correction_T_max 0.9471
_exptl_absorpt_correction_T_min 0.7443
_exptl_absorpt_correction_type integration
_exptl_absorpt_process_details
;
STOE X-Red32, absorption correction by Gaussian integration, analogous to
P. Coppens, "The Evaluation of Absorption and Extinction in Single-Crystal
Structure Analysis", published in
F. R. Ahmed (Editor), "Crystallographic Computing",
Munksgaard, Copenhagen (1970), 255 - 270
;
_exptl_crystal_colour yellow
_exptl_crystal_colour_primary yellow
_exptl_crystal_density_diffrn 1.677
_exptl_crystal_density_method 'not measured'
_exptl_crystal_description plate
_exptl_crystal_F_000 1840
_exptl_crystal_size_max 0.14
_exptl_crystal_size_mid 0.083
_exptl_crystal_size_min 0.02
_refine_diff_density_max 0.941
_refine_diff_density_min -0.386
_refine_diff_density_rms 0.118
_refine_ls_extinction_method none
_refine_ls_goodness_of_fit_ref 1.145
_refine_ls_hydrogen_treatment constr
_refine_ls_matrix_type full
_refine_ls_number_parameters 487
_refine_ls_number_reflns 6718
_refine_ls_number_restraints 0
_refine_ls_restrained_S_all 1.145
_refine_ls_R_factor_all 0.0648
_refine_ls_R_factor_gt 0.0439
_refine_ls_shift/su_max 0.001
_refine_ls_shift/su_mean 0.000
_refine_ls_structure_factor_coef Fsqd
_refine_ls_weighting_details 'w=1/[\s^2^(Fo^2^)+(0.0529P)^2^+6.3100P] where P=(Fo^2^+2Fc^2^)/3'
_refine_ls_weighting_scheme calc
_refine_ls_wR_factor_gt 0.1027
_refine_ls_wR_factor_ref 0.1160
_reflns_Friedel_coverage 0.000
_reflns_number_gt 5224
_reflns_number_total 6718
_reflns_threshold_expression 'I > 2\s(I)'
_cod_data_source_file d2cc03871d2.cif
_cod_data_source_block i2818
_cod_database_code 7130564
_shelx_shelxl_version_number 2014/7
_shelx_space_group_comment
;
The symmetry employed for this shelxl refinement is uniquely defined
by the following loop, which should always be used as a source of
symmetry information in preference to the above space-group names.
They are only intended as comments.
;
_shelx_estimated_absorpt_t_max 0.941
_shelx_estimated_absorpt_t_min 0.674
_olex2_refinement_description
;
1. Fixed Uiso
 At 1.2 times of:
  All C(H) groups
2.a Aromatic/amide H refined with riding coordinates:
 C2(H2), C3(H3), C4(H4), C5(H5), C7(H7), C8(H8), C9(H9), C10(H10), C14(H14),
 C15(H15), C16(H16), C17(H17), C18(H18), C20(H20), C21(H21), C22(H22), C23(H23),
  C24(H24), C26(H26), C27(H27), C28(H28), C29(H29), C31(H31), C32(H32),
 C33(H33), C34(H34), C38(H38), C39(H39), C40(H40), C41(H41), C42(H42), C44(H44),
  C45(H45), C46(H46), C47(H47), C48(H48)
;
_olex2_submission_special_instructions 'No special instructions were received'

loop_
_space_group_symop_operation_xyz
'x, y, z'
'-x+1/2, y+1/2, -z+1/2'
'-x, -y, -z'
'x-1/2, -y-1/2, z-1/2'

loop_
_atom_site_label
_atom_site_type_symbol
_atom_site_fract_x
_atom_site_fract_y
_atom_site_fract_z
_atom_site_U_iso_or_equiv
_atom_site_adp_type
_atom_site_occupancy
_atom_site_site_symmetry_order
_atom_site_calc_flag
_atom_site_refinement_flags_posn
_atom_site_refinement_flags_adp
_atom_site_refinement_flags_occupancy
_atom_site_disorder_assembly
_atom_site_disorder_group
C1 C 0.6187(3) 0.1387(3) 0.7481(3) 0.0237(9) Uani 1 1 d . . . . .
C2 C 0.5761(3) 0.0816(3) 0.6902(3) 0.0231(9) Uani 1 1 d . . . . .
H2 H 0.5663 0.0266 0.7000 0.028 Uiso 1 1 calc R U . . .
C3 C 0.5508(3) 0.1213(3) 0.6149(3) 0.0264(10) Uani 1 1 d . . . . .
H3 H 0.5219 0.0975 0.5640 0.032 Uiso 1 1 calc R U . . .
C4 C 0.5757(3) 0.2022(3) 0.6280(3) 0.0263(10) Uani 1 1 d . . . . .
H4 H 0.5653 0.2427 0.5874 0.032 Uiso 1 1 calc R U . . .
C5 C 0.6183(3) 0.2136(3) 0.7106(3) 0.0234(9) Uani 1 1 d . . . . .
H5 H 0.6423 0.2624 0.7362 0.028 Uiso 1 1 calc R U . . .
C6 C 0.8045(3) 0.0490(3) 0.6446(2) 0.0208(9) Uani 1 1 d . . . . .
C7 C 0.8472(3) 0.0996(3) 0.7093(3) 0.0220(9) Uani 1 1 d . . . . .
H7 H 0.8710 0.0840 0.7643 0.026 Uiso 1 1 calc R U . . .
C8 C 0.8482(3) 0.1774(3) 0.6781(3) 0.0275(10) Uani 1 1 d . . . . .
H8 H 0.8727 0.2237 0.7085 0.033 Uiso 1 1 calc R U . . .
C9 C 0.8065(3) 0.1747(3) 0.5938(3) 0.0262(10) Uani 1 1 d . . . . .
H9 H 0.7978 0.2188 0.5573 0.031 Uiso 1 1 calc R U . . .
C10 C 0.7804(3) 0.0958(3) 0.5737(3) 0.0233(9) Uani 1 1 d . . . . .
H10 H 0.7512 0.0767 0.5208 0.028 Uiso 1 1 calc R U . . .
C11 C 0.7981(3) -0.0405(3) 0.6482(2) 0.0198(9) Uani 1 1 d . . . . .
C12 C 0.7036(3) -0.0658(3) 0.5930(3) 0.0214(9) Uani 1 1 d . . . . .
C13 C 0.7947(3) -0.0691(3) 0.7348(2) 0.0210(9) Uani 1 1 d . . . . .
C14 C 0.7058(3) -0.0948(3) 0.7587(3) 0.0228(9) Uani 1 1 d . . . . .
H14 H 0.6433 -0.0974 0.7201 0.027 Uiso 1 1 calc R U . . .
C15 C 0.7072(4) -0.1170(3) 0.8386(3) 0.0287(10) Uani 1 1 d . . . . .
H15 H 0.6453 -0.1339 0.8550 0.034 Uiso 1 1 calc R U . . .
C16 C 0.7966(4) -0.1148(3) 0.8938(3) 0.0277(10) Uani 1 1 d . . . . .
H16 H 0.7972 -0.1299 0.9489 0.033 Uiso 1 1 calc R U . . .
C17 C 0.8855(3) -0.0907(3) 0.8697(3) 0.0267(10) Uani 1 1 d . . . . .
H17 H 0.9482 -0.0896 0.9083 0.032 Uiso 1 1 calc R U . . .
C18 C 0.8853(3) -0.0682(3) 0.7909(2) 0.0233(9) Uani 1 1 d . . . . .
H18 H 0.9478 -0.0520 0.7747 0.028 Uiso 1 1 calc R U . . .
C19 C 0.8890(3) -0.0799(3) 0.6179(2) 0.0216(9) Uani 1 1 d . . . . .
C20 C 0.9708(3) -0.0359(3) 0.6023(2) 0.0237(9) Uani 1 1 d . . . . .
H20 H 0.9696 0.0206 0.6059 0.028 Uiso 1 1 calc R U . . .
C21 C 1.0552(3) -0.0742(3) 0.5812(3) 0.0273(10) Uani 1 1 d . . . . .
H21 H 1.1118 -0.0436 0.5701 0.033 Uiso 1 1 calc R U . . .
C22 C 1.0583(4) -0.1548(3) 0.5763(3) 0.0300(10) Uani 1 1 d . . . . .
H22 H 1.1177 -0.1806 0.5637 0.036 Uiso 1 1 calc R U . . .
C23 C 0.9748(3) -0.1989(3) 0.5897(3) 0.0287(10) Uani 1 1 d . . . . .
H23 H 0.9753 -0.2553 0.5844 0.034 Uiso 1 1 calc R U . . .
C24 C 0.8915(3) -0.1615(3) 0.6105(3) 0.0258(10) Uani 1 1 d . . . . .
H24 H 0.8342 -0.1923 0.6201 0.031 Uiso 1 1 calc R U . . .
C25 C 1.3944(3) -0.0787(3) 0.7624(3) 0.0251(9) Uani 1 1 d . . . . .
C26 C 1.4399(3) -0.0247(3) 0.8224(3) 0.0252(9) Uani 1 1 d . . . . .
H26 H 1.4511 0.0306 0.8150 0.030 Uiso 1 1 calc R U . . .
C27 C 1.4659(3) -0.0676(3) 0.8954(3) 0.0248(9) Uani 1 1 d . . . . .
H27 H 1.4984 -0.0464 0.9466 0.030 Uiso 1 1 calc R U . . .
C28 C 1.4357(3) -0.1467(3) 0.8802(3) 0.0264(10) Uani 1 1 d . . . . .
H28 H 1.4439 -0.1884 0.9195 0.032 Uiso 1 1 calc R U . . .
C29 C 1.3911(3) -0.1546(3) 0.7972(3) 0.0268(10) Uani 1 1 d . . . . .
H29 H 1.3640 -0.2020 0.7701 0.032 Uiso 1 1 calc R U . . .
C30 C 1.2091(3) 0.0132(3) 0.8639(2) 0.0203(9) Uani 1 1 d . . . . .
C31 C 1.2343(3) -0.0313(3) 0.9371(3) 0.0240(9) Uani 1 1 d . . . . .
H31 H 1.2637 -0.0105 0.9892 0.029 Uiso 1 1 calc R U . . .
C32 C 1.2085(3) -0.1113(3) 0.9199(3) 0.0289(10) Uani 1 1 d . . . . .
H32 H 1.2179 -0.1540 0.9581 0.035 Uiso 1 1 calc R U . . .
C33 C 1.1664(3) -0.1174(3) 0.8365(3) 0.0271(10) Uani 1 1 d . . . . .
H33 H 1.1419 -0.1649 0.8084 0.033 Uiso 1 1 calc R U . . .
C34 C 1.1666(3) -0.0417(3) 0.8021(3) 0.0234(9) Uani 1 1 d . . . . .
H34 H 1.1423 -0.0290 0.7463 0.028 Uiso 1 1 calc R U . . .
C35 C 1.2131(3) 0.1015(3) 0.8563(2) 0.0201(9) Uani 1 1 d . . . . .
C36 C 1.3039(3) 0.1302(3) 0.9125(2) 0.0210(9) Uani 1 1 d . . . . .
C37 C 1.1188(3) 0.1402(3) 0.8833(2) 0.0215(9) Uani 1 1 d . . . . .
C38 C 1.1131(3) 0.2215(3) 0.8883(2) 0.0236(9) Uani 1 1 d . . . . .
H38 H 1.1687 0.2531 0.8769 0.028 Uiso 1 1 calc R U . . .
C39 C 1.0287(3) 0.2579(3) 0.9092(3) 0.0290(10) Uani 1 1 d . . . . .
H39 H 1.0253 0.3144 0.9112 0.035 Uiso 1 1 calc R U . . .
C40 C 0.9486(3) 0.2126(3) 0.9276(3) 0.0286(10) Uani 1 1 d . . . . .
H40 H 0.8902 0.2375 0.9430 0.034 Uiso 1 1 calc R U . . .
C41 C 0.9542(3) 0.1317(3) 0.9232(3) 0.0272(10) Uani 1 1 d . . . . .
H41 H 0.8988 0.1000 0.9349 0.033 Uiso 1 1 calc R U . . .
C42 C 1.0397(3) 0.0953(3) 0.9019(2) 0.0229(9) Uani 1 1 d . . . . .
H42 H 1.0434 0.0388 0.9002 0.028 Uiso 1 1 calc R U . . .
C43 C 1.2189(3) 0.1280(3) 0.7694(2) 0.0206(9) Uani 1 1 d . . . . .
C44 C 1.1302(3) 0.1245(3) 0.7106(3) 0.0243(9) Uani 1 1 d . . . . .
H44 H 1.0666 0.1092 0.7254 0.029 Uiso 1 1 calc R U . . .
C45 C 1.1341(4) 0.1432(3) 0.6309(3) 0.0280(10) Uani 1 1 d . . . . .
H45 H 1.0733 0.1401 0.5905 0.034 Uiso 1 1 calc R U . . .
C46 C 1.2253(4) 0.1663(3) 0.6093(3) 0.0292(10) Uani 1 1 d . . . . .
H46 H 1.2277 0.1789 0.5540 0.035 Uiso 1 1 calc R U . . .
C47 C 1.3123(3) 0.1712(3) 0.6671(3) 0.0263(10) Uani 1 1 d . . . . .
H47 H 1.3753 0.1877 0.6521 0.032 Uiso 1 1 calc R U . . .
C48 C 1.3101(3) 0.1525(3) 0.7475(3) 0.0231(9) Uani 1 1 d . . . . .
H48 H 1.3711 0.1566 0.7877 0.028 Uiso 1 1 calc R U . . .
N1 N 0.6326(3) -0.0858(3) 0.5507(3) 0.0363(10) Uani 1 1 d . . . . .
N2 N 1.3722(3) 0.1530(2) 0.9571(2) 0.0307(9) Uani 1 1 d . . . . .
Fe1 Fe 0.70269(4) 0.13390(4) 0.65982(3) 0.01985(15) Uani 1 1 d . . . . .
Fe2 Fe 1.31151(4) -0.07397(4) 0.85189(3) 0.02019(15) Uani 1 1 d . . . . .
Br1 Br 0.66203(3) 0.11799(3) 0.85982(3) 0.02769(13) Uani 1 1 d . . . . .
Br2 Br 1.35097(3) -0.05328(3) 0.65225(3) 0.03032(13) Uani 1 1 d . . . . .

loop_
_atom_site_aniso_label
_atom_site_aniso_U_11
_atom_site_aniso_U_22
_atom_site_aniso_U_33
_atom_site_aniso_U_23
_atom_site_aniso_U_13
_atom_site_aniso_U_12
C1 0.018(2) 0.027(2) 0.027(2) 0.0019(18) 0.0064(17) 0.0028(18)
C2 0.0128(19) 0.027(2) 0.029(2) -0.0021(19) 0.0014(16) -0.0001(17)
C3 0.018(2) 0.035(3) 0.026(2) -0.0019(19) 0.0025(17) 0.0035(18)
C4 0.018(2) 0.036(3) 0.025(2) 0.0038(19) 0.0048(17) 0.0082(18)
C5 0.019(2) 0.022(2) 0.029(2) -0.0006(18) 0.0033(17) 0.0025(17)
C6 0.0156(19) 0.024(2) 0.023(2) -0.0009(17) 0.0046(15) -0.0003(17)
C7 0.018(2) 0.021(2) 0.027(2) 0.0029(18) 0.0057(16) -0.0014(17)
C8 0.022(2) 0.028(3) 0.033(2) -0.001(2) 0.0057(18) -0.0024(18)
C9 0.025(2) 0.027(2) 0.030(2) 0.0060(19) 0.0132(18) 0.0016(18)
C10 0.025(2) 0.027(2) 0.020(2) 0.0010(18) 0.0093(17) 0.0037(18)
C11 0.016(2) 0.023(2) 0.019(2) -0.0001(17) 0.0017(15) 0.0000(16)
C12 0.015(2) 0.025(2) 0.024(2) -0.0020(18) 0.0031(17) 0.0003(17)
C13 0.020(2) 0.021(2) 0.022(2) -0.0009(17) 0.0058(16) 0.0004(17)
C14 0.018(2) 0.019(2) 0.032(2) -0.0008(18) 0.0067(17) 0.0043(17)
C15 0.030(2) 0.026(3) 0.034(2) -0.001(2) 0.017(2) -0.0037(19)
C16 0.038(3) 0.025(2) 0.022(2) 0.0001(18) 0.0123(19) 0.002(2)
C17 0.030(2) 0.026(2) 0.024(2) -0.0001(18) 0.0030(18) -0.0003(19)
C18 0.021(2) 0.026(2) 0.023(2) 0.0015(18) 0.0039(16) -0.0013(17)
C19 0.018(2) 0.030(3) 0.017(2) 0.0006(18) 0.0038(15) 0.0038(17)
C20 0.019(2) 0.030(3) 0.022(2) -0.0012(18) 0.0031(16) -0.0039(18)
C21 0.021(2) 0.036(3) 0.026(2) 0.0039(19) 0.0071(17) 0.0025(19)
C22 0.030(2) 0.038(3) 0.024(2) 0.003(2) 0.0085(18) 0.011(2)
C23 0.034(3) 0.028(3) 0.026(2) -0.0009(19) 0.0118(19) 0.007(2)
C24 0.027(2) 0.029(3) 0.022(2) 0.0015(18) 0.0071(17) 0.0027(19)
C25 0.022(2) 0.029(3) 0.025(2) 0.0007(18) 0.0043(17) 0.0055(18)
C26 0.016(2) 0.030(3) 0.030(2) -0.0023(19) 0.0072(17) 0.0007(17)
C27 0.018(2) 0.029(3) 0.027(2) -0.0026(19) 0.0015(17) 0.0046(18)
C28 0.023(2) 0.027(3) 0.029(2) 0.0024(19) 0.0044(18) 0.0065(18)
C29 0.022(2) 0.031(3) 0.027(2) -0.0067(19) 0.0047(18) 0.0022(18)
C30 0.018(2) 0.022(2) 0.023(2) 0.0014(17) 0.0080(16) 0.0011(17)
C31 0.023(2) 0.027(2) 0.023(2) -0.0007(18) 0.0082(17) 0.0038(18)
C32 0.028(2) 0.029(3) 0.032(2) 0.007(2) 0.0106(19) 0.0002(19)
C33 0.019(2) 0.022(2) 0.041(3) -0.0009(19) 0.0081(19) 0.0003(17)
C34 0.016(2) 0.027(2) 0.027(2) -0.0028(18) 0.0032(16) 0.0003(17)
C35 0.017(2) 0.022(2) 0.022(2) 0.0007(17) 0.0051(16) -0.0003(16)
C36 0.018(2) 0.023(2) 0.023(2) 0.0029(18) 0.0035(17) 0.0014(17)
C37 0.019(2) 0.028(2) 0.017(2) -0.0007(17) 0.0027(16) 0.0010(17)
C38 0.024(2) 0.028(2) 0.021(2) 0.0013(18) 0.0073(17) 0.0006(18)
C39 0.033(2) 0.026(2) 0.029(2) -0.0002(19) 0.0099(19) 0.007(2)
C40 0.020(2) 0.040(3) 0.027(2) -0.001(2) 0.0089(17) 0.0067(19)
C41 0.020(2) 0.039(3) 0.023(2) -0.009(2) 0.0041(17) 0.0015(19)
C42 0.018(2) 0.030(2) 0.022(2) -0.0028(18) 0.0040(16) 0.0005(17)
C43 0.021(2) 0.020(2) 0.022(2) 0.0006(17) 0.0059(16) 0.0018(17)
C44 0.023(2) 0.027(2) 0.023(2) -0.0005(18) 0.0034(17) -0.0006(18)
C45 0.034(2) 0.024(2) 0.024(2) -0.0029(18) -0.0002(18) 0.0015(19)
C46 0.043(3) 0.027(3) 0.021(2) 0.0039(19) 0.0118(19) 0.003(2)
C47 0.029(2) 0.024(2) 0.029(2) 0.0018(19) 0.0137(19) 0.0028(18)
C48 0.021(2) 0.022(2) 0.027(2) 0.0007(18) 0.0078(17) 0.0034(17)
N1 0.034(2) 0.037(2) 0.037(2) -0.0034(19) 0.0036(19) -0.0017(19)
N2 0.027(2) 0.032(2) 0.032(2) 0.0024(17) 0.0042(17) -0.0025(17)
Fe1 0.0155(3) 0.0230(3) 0.0212(3) 0.0007(2) 0.0036(2) 0.0013(2)
Fe2 0.0172(3) 0.0214(3) 0.0219(3) 0.0001(2) 0.0035(2) 0.0014(2)
Br1 0.0268(2) 0.0333(3) 0.0233(2) 0.00226(18) 0.00540(17) 0.00144(18)
Br2 0.0289(2) 0.0385(3) 0.0237(2) 0.00010(19) 0.00500(17) 0.00183(19)

loop_
_atom_type_symbol
_atom_type_description
_atom_type_scat_dispersion_real
_atom_type_scat_dispersion_imag
_atom_type_scat_source
C C 0.0033 0.0016 'International Tables Vol C Tables 4.2.6.8 and 6.1.1.4'
H H 0.0000 0.0000 'International Tables Vol C Tables 4.2.6.8 and 6.1.1.4'
Br Br -0.2901 2.4595 'International Tables Vol C Tables 4.2.6.8 and 6.1.1.4'
Fe Fe 0.3463 0.8444 'International Tables Vol C Tables 4.2.6.8 and 6.1.1.4'
N N 0.0061 0.0033 'International Tables Vol C Tables 4.2.6.8 and 6.1.1.4'

loop_
_exptl_crystal_face_index_h
_exptl_crystal_face_index_k
_exptl_crystal_face_index_l
_exptl_crystal_face_perp_dist
-6 -1 -3 0.0530
8 -1 -2 0.0360
0 -2 -7 0.0680
-1 1 3 0.0670
0 1 0 0.0070
0 -1 0 0.0100

loop_
_geom_angle_atom_site_label_1
_geom_angle_atom_site_label_2
_geom_angle_atom_site_label_3
_geom_angle
_geom_angle_site_symmetry_1
_geom_angle_site_symmetry_3
_geom_angle_publ_flag
C2 C1 C5 109.7(4) . . ?
C2 C1 Fe1 70.9(2) . . ?
C2 C1 Br1 124.6(3) . . ?
C5 C1 Fe1 70.5(2) . . ?
C5 C1 Br1 125.6(3) . . ?
Br1 C1 Fe1 127.8(2) . . ?
C1 C2 H2 126.5 . . ?
C1 C2 C3 106.9(4) . . ?
C1 C2 Fe1 68.3(2) . . ?
C3 C2 H2 126.5 . . ?
C3 C2 Fe1 69.3(2) . . ?
Fe1 C2 H2 127.4 . . ?
C2 C3 H3 126.0 . . ?
C2 C3 C4 107.9(4) . . ?
C2 C3 Fe1 70.0(2) . . ?
C4 C3 H3 126.0 . . ?
C4 C3 Fe1 69.7(2) . . ?
Fe1 C3 H3 125.8 . . ?
C3 C4 H4 125.5 . . ?
C3 C4 Fe1 69.6(2) . . ?
C5 C4 C3 108.9(4) . . ?
C5 C4 H4 125.5 . . ?
C5 C4 Fe1 69.7(2) . . ?
Fe1 C4 H4 126.8 . . ?
C1 C5 H5 126.8 . . ?
C1 C5 Fe1 68.6(2) . . ?
C4 C5 C1 106.5(4) . . ?
C4 C5 H5 126.8 . . ?
C4 C5 Fe1 69.7(2) . . ?
Fe1 C5 H5 126.5 . . ?
C7 C6 C11 126.1(4) . . ?
C7 C6 Fe1 70.0(2) . . ?
C10 C6 C7 107.7(4) . . ?
C10 C6 C11 125.8(4) . . ?
C10 C6 Fe1 69.8(2) . . ?
C11 C6 Fe1 131.3(3) . . ?
C6 C7 H7 126.0 . . ?
C6 C7 Fe1 69.1(2) . . ?
C8 C7 C6 107.9(4) . . ?
C8 C7 H7 126.0 . . ?
C8 C7 Fe1 69.9(2) . . ?
Fe1 C7 H7 126.6 . . ?
C7 C8 H8 126.0 . . ?
C7 C8 C9 108.0(4) . . ?
C7 C8 Fe1 69.4(2) . . ?
C9 C8 H8 126.0 . . ?
C9 C8 Fe1 69.6(2) . . ?
Fe1 C8 H8 126.6 . . ?
C8 C9 H9 126.2 . . ?
C8 C9 Fe1 69.5(2) . . ?
C10 C9 C8 107.6(4) . . ?
C10 C9 H9 126.2 . . ?
C10 C9 Fe1 69.4(2) . . ?
Fe1 C9 H9 126.5 . . ?
C6 C10 H10 125.7 . . ?
C6 C10 Fe1 69.2(2) . . ?
C9 C10 C6 108.7(4) . . ?
C9 C10 H10 125.7 . . ?
C9 C10 Fe1 70.2(2) . . ?
Fe1 C10 H10 126.5 . . ?
C6 C11 C13 111.3(3) . . ?
C6 C11 C19 111.3(3) . . ?
C12 C11 C6 108.1(3) . . ?
C12 C11 C13 109.5(3) . . ?
C12 C11 C19 107.1(3) . . ?
C13 C11 C19 109.5(3) . . ?
N1 C12 C11 179.1(5) . . ?
C14 C13 C11 123.0(4) . . ?
C14 C13 C18 119.2(4) . . ?
C18 C13 C11 117.8(4) . . ?
C13 C14 H14 120.0 . . ?
C13 C14 C15 120.1(4) . . ?
C15 C14 H14 120.0 . . ?
C14 C15 H15 119.8 . . ?
C16 C15 C14 120.4(4) . . ?
C16 C15 H15 119.8 . . ?
C15 C16 H16 120.2 . . ?
C15 C16 C17 119.6(4) . . ?
C17 C16 H16 120.2 . . ?
C16 C17 H17 119.6 . . ?
C18 C17 C16 120.7(4) . . ?
C18 C17 H17 119.6 . . ?
C13 C18 H18 120.0 . . ?
C17 C18 C13 120.0(4) . . ?
C17 C18 H18 120.0 . . ?
C20 C19 C11 121.3(4) . . ?
C20 C19 C24 119.1(4) . . ?
C24 C19 C11 119.5(4) . . ?
C19 C20 H20 120.2 . . ?
C19 C20 C21 119.6(4) . . ?
C21 C20 H20 120.2 . . ?
C20 C21 H21 119.6 . . ?
C22 C21 C20 120.9(4) . . ?
C22 C21 H21 119.6 . . ?
C21 C22 H22 120.3 . . ?
C21 C22 C23 119.5(4) . . ?
C23 C22 H22 120.3 . . ?
C22 C23 H23 120.1 . . ?
C24 C23 C22 119.9(5) . . ?
C24 C23 H23 120.1 . . ?
C19 C24 H24 119.5 . . ?
C23 C24 C19 120.9(4) . . ?
C23 C24 H24 119.5 . . ?
C26 C25 C29 109.5(4) . . ?
C26 C25 Fe2 70.3(2) . . ?
C26 C25 Br2 124.6(4) . . ?
C29 C25 Fe2 70.5(2) . . ?
C29 C25 Br2 125.9(3) . . ?
Br2 C25 Fe2 127.5(2) . . ?
C25 C26 H26 126.5 . . ?
C25 C26 Fe2 68.9(2) . . ?
C27 C26 C25 107.0(4) . . ?
C27 C26 H26 126.5 . . ?
C27 C26 Fe2 70.3(2) . . ?
Fe2 C26 H26 125.9 . . ?
C26 C27 H27 125.8 . . ?
C26 C27 Fe2 69.3(2) . . ?
C28 C27 C26 108.3(4) . . ?
C28 C27 H27 125.8 . . ?
C28 C27 Fe2 69.6(2) . . ?
Fe2 C27 H27 126.8 . . ?
C27 C28 H28 125.6 . . ?
C27 C28 C29 108.8(4) . . ?
C27 C28 Fe2 70.2(2) . . ?
C29 C28 H28 125.6 . . ?
C29 C28 Fe2 69.6(2) . . ?
Fe2 C28 H28 126.2 . . ?
C25 C29 C28 106.4(4) . . ?
C25 C29 H29 126.8 . . ?
C25 C29 Fe2 68.7(2) . . ?
C28 C29 H29 126.8 . . ?
C28 C29 Fe2 69.7(2) . . ?
Fe2 C29 H29 126.3 . . ?
C31 C30 C34 106.4(4) . . ?
C31 C30 C35 126.3(4) . . ?
C31 C30 Fe2 69.4(2) . . ?
C34 C30 C35 126.9(4) . . ?
C34 C30 Fe2 69.0(2) . . ?
C35 C30 Fe2 132.5(3) . . ?
C30 C31 H31 125.7 . . ?
C30 C31 Fe2 69.6(2) . . ?
C32 C31 C30 108.6(4) . . ?
C32 C31 H31 125.7 . . ?
C32 C31 Fe2 69.6(3) . . ?
Fe2 C31 H31 126.6 . . ?
C31 C32 H32 126.0 . . ?
C31 C32 C33 108.1(4) . . ?
C31 C32 Fe2 69.8(3) . . ?
C33 C32 H32 126.0 . . ?
C33 C32 Fe2 69.7(3) . . ?
Fe2 C32 H32 126.1 . . ?
C32 C33 H33 125.9 . . ?
C32 C33 Fe2 69.6(3) . . ?
C34 C33 C32 108.1(4) . . ?
C34 C33 H33 125.9 . . ?
C34 C33 Fe2 69.5(2) . . ?
Fe2 C33 H33 126.5 . . ?
C30 C34 H34 125.6 . . ?
C30 C34 Fe2 69.8(2) . . ?
C33 C34 C30 108.9(4) . . ?
C33 C34 H34 125.6 . . ?
C33 C34 Fe2 70.0(2) . . ?
Fe2 C34 H34 126.2 . . ?
C30 C35 C37 110.6(3) . . ?
C30 C35 C43 112.3(3) . . ?
C36 C35 C30 108.2(3) . . ?
C36 C35 C37 106.5(3) . . ?
C36 C35 C43 109.6(3) . . ?
C43 C35 C37 109.6(3) . . ?
N2 C36 C35 178.2(5) . . ?
C38 C37 C35 119.5(4) . . ?
C42 C37 C35 121.6(4) . . ?
C42 C37 C38 118.9(4) . . ?
C37 C38 H38 119.5 . . ?
C39 C38 C37 121.0(4) . . ?
C39 C38 H38 119.5 . . ?
C38 C39 H39 120.0 . . ?
C38 C39 C40 120.1(4) . . ?
C40 C39 H39 120.0 . . ?
C39 C40 H40 120.5 . . ?
C41 C40 C39 119.1(4) . . ?
C41 C40 H40 120.5 . . ?
C40 C41 H41 119.7 . . ?
C40 C41 C42 120.6(4) . . ?
C42 C41 H41 119.7 . . ?
C37 C42 C41 120.4(4) . . ?
C37 C42 H42 119.8 . . ?
C41 C42 H42 119.8 . . ?
C44 C43 C35 118.5(4) . . ?
C48 C43 C35 122.1(4) . . ?
C48 C43 C44 119.3(4) . . ?
C43 C44 H44 120.0 . . ?
C45 C44 C43 120.0(4) . . ?
C45 C44 H44 120.0 . . ?
C44 C45 H45 119.8 . . ?
C46 C45 C44 120.4(4) . . ?
C46 C45 H45 119.8 . . ?
C45 C46 H46 120.1 . . ?
C47 C46 C45 119.8(4) . . ?
C47 C46 H46 120.1 . . ?
C46 C47 H47 119.7 . . ?
C46 C47 C48 120.7(4) . . ?
C48 C47 H47 119.7 . . ?
C43 C48 C47 119.8(4) . . ?
C43 C48 H48 120.1 . . ?
C47 C48 H48 120.1 . . ?
C1 Fe1 C2 40.76(17) . . ?
C1 Fe1 C3 68.40(18) . . ?
C1 Fe1 C4 68.07(17) . . ?
C1 Fe1 C5 40.91(17) . . ?
C1 Fe1 C6 126.54(17) . . ?
C1 Fe1 C7 108.64(17) . . ?
C1 Fe1 C8 120.78(18) . . ?
C1 Fe1 C9 155.04(19) . . ?
C1 Fe1 C10 163.72(19) . . ?
C3 Fe1 C2 40.66(17) . . ?
C3 Fe1 C4 40.76(19) . . ?
C3 Fe1 C5 68.93(18) . . ?
C3 Fe1 C8 160.72(19) . . ?
C3 Fe1 C9 123.82(18) . . ?
C4 Fe1 C2 68.35(18) . . ?
C4 Fe1 C8 123.57(19) . . ?
C4 Fe1 C9 105.93(18) . . ?
C5 Fe1 C2 69.03(17) . . ?
C5 Fe1 C4 40.61(17) . . ?
C5 Fe1 C8 106.07(18) . . ?
C5 Fe1 C9 118.73(18) . . ?
C6 Fe1 C2 108.90(18) . . ?
C6 Fe1 C3 121.36(18) . . ?
C6 Fe1 C4 155.87(17) . . ?
C6 Fe1 C5 162.83(17) . . ?
C6 Fe1 C7 40.95(17) . . ?
C6 Fe1 C8 68.72(18) . . ?
C6 Fe1 C9 68.77(18) . . ?
C6 Fe1 C10 40.97(17) . . ?
C7 Fe1 C2 122.23(17) . . ?
C7 Fe1 C3 157.18(18) . . ?
C7 Fe1 C4 161.04(18) . . ?
C7 Fe1 C5 124.65(17) . . ?
C7 Fe1 C8 40.70(18) . . ?
C7 Fe1 C9 68.75(18) . . ?
C8 Fe1 C2 156.71(17) . . ?
C8 Fe1 C9 40.92(18) . . ?
C9 Fe1 C2 161.68(18) . . ?
C10 Fe1 C2 126.02(18) . . ?
C10 Fe1 C3 107.51(18) . . ?
C10 Fe1 C4 119.86(17) . . ?
C10 Fe1 C5 153.99(18) . . ?
C10 Fe1 C7 68.64(17) . . ?
C10 Fe1 C8 68.36(18) . . ?
C10 Fe1 C9 40.42(18) . . ?
C25 Fe2 C26 40.76(18) . . ?
C25 Fe2 C27 67.84(17) . . ?
C25 Fe2 C28 67.88(18) . . ?
C25 Fe2 C29 40.76(18) . . ?
C25 Fe2 C30 124.43(17) . . ?
C25 Fe2 C31 161.56(19) . . ?
C25 Fe2 C32 156.61(19) . . ?
C25 Fe2 C33 121.53(19) . . ?
C25 Fe2 C34 107.96(17) . . ?
C26 Fe2 C27 40.41(18) . . ?
C26 Fe2 C28 68.11(19) . . ?
C26 Fe2 C29 68.92(18) . . ?
C26 Fe2 C30 109.30(18) . . ?
C28 Fe2 C27 40.20(18) . . ?
C29 Fe2 C27 68.31(18) . . ?
C29 Fe2 C28 40.64(17) . . ?
C30 Fe2 C27 124.60(17) . . ?
C30 Fe2 C28 159.45(17) . . ?
C30 Fe2 C29 159.28(17) . . ?
C31 Fe2 C26 125.14(18) . . ?
C31 Fe2 C27 109.19(18) . . ?
C31 Fe2 C28 122.49(18) . . ?
C31 Fe2 C29 156.82(18) . . ?
C31 Fe2 C30 41.04(16) . . ?
C32 Fe2 C26 160.13(18) . . ?
C32 Fe2 C27 123.13(18) . . ?
C32 Fe2 C28 106.17(19) . . ?
C32 Fe2 C29 119.98(19) . . ?
C32 Fe2 C30 68.98(17) . . ?
C32 Fe2 C31 40.61(18) . . ?
C32 Fe2 C33 40.65(18) . . ?
C33 Fe2 C26 158.74(18) . . ?
C33 Fe2 C27 157.95(18) . . ?
C33 Fe2 C28 121.20(19) . . ?
C33 Fe2 C29 104.89(18) . . ?
C33 Fe2 C30 68.93(17) . . ?
C33 Fe2 C31 68.35(18) . . ?
C34 Fe2 C26 124.26(18) . . ?
C34 Fe2 C27 160.90(18) . . ?
C34 Fe2 C28 157.37(18) . . ?
C34 Fe2 C29 121.57(18) . . ?
C34 Fe2 C30 41.15(17) . . ?
C34 Fe2 C31 68.52(17) . . ?
C34 Fe2 C32 68.33(18) . . ?
C34 Fe2 C33 40.45(18) . . ?

loop_
_geom_bond_atom_site_label_1
_geom_bond_atom_site_label_2
_geom_bond_distance
_geom_bond_site_symmetry_2
_geom_bond_publ_flag
C1 C2 1.400(6) . ?
C1 C5 1.402(6) . ?
C1 Fe1 1.993(4) . ?
C1 Br1 1.877(4) . ?
C2 H2 0.9500 . ?
C2 C3 1.405(6) . ?
C2 Fe1 2.026(4) . ?
C3 H3 0.9500 . ?
C3 C4 1.405(7) . ?
C3 Fe1 2.017(4) . ?
C4 H4 0.9500 . ?
C4 C5 1.400(6) . ?
C4 Fe1 2.018(4) . ?
C5 H5 0.9500 . ?
C5 Fe1 2.018(4) . ?
C6 C7 1.406(6) . ?
C6 C10 1.405(6) . ?
C6 C11 1.505(6) . ?
C6 Fe1 2.003(4) . ?
C7 H7 0.9500 . ?
C7 C8 1.404(6) . ?
C7 Fe1 2.015(4) . ?
C8 H8 0.9500 . ?
C8 C9 1.413(6) . ?
C8 Fe1 2.021(4) . ?
C9 H9 0.9500 . ?
C9 C10 1.393(6) . ?
C9 Fe1 2.022(4) . ?
C10 H10 0.9500 . ?
C10 Fe1 2.011(4) . ?
C11 C12 1.470(5) . ?
C11 C13 1.527(6) . ?
C11 C19 1.530(6) . ?
C12 N1 1.116(6) . ?
C13 C14 1.371(6) . ?
C13 C18 1.376(6) . ?
C14 H14 0.9500 . ?
C14 C15 1.377(6) . ?
C15 H15 0.9500 . ?
C15 C16 1.357(7) . ?
C16 H16 0.9500 . ?
C16 C17 1.366(6) . ?
C17 H17 0.9500 . ?
C17 C18 1.365(6) . ?
C18 H18 0.9500 . ?
C19 C20 1.368(6) . ?
C19 C24 1.376(6) . ?
C20 H20 0.9500 . ?
C20 C21 1.382(6) . ?
C21 H21 0.9500 . ?
C21 C22 1.355(7) . ?
C22 H22 0.9500 . ?
C22 C23 1.377(7) . ?
C23 H23 0.9500 . ?
C23 C24 1.362(6) . ?
C24 H24 0.9500 . ?
C25 C26 1.401(6) . ?
C25 C29 1.402(7) . ?
C25 Fe2 2.002(4) . ?
C25 Br2 1.868(4) . ?
C26 H26 0.9500 . ?
C26 C27 1.400(6) . ?
C26 Fe2 2.021(4) . ?
C27 H27 0.9500 . ?
C27 C28 1.395(7) . ?
C27 Fe2 2.034(4) . ?
C28 H28 0.9500 . ?
C28 C29 1.407(6) . ?
C28 Fe2 2.027(4) . ?
C29 H29 0.9500 . ?
C29 Fe2 2.025(4) . ?
C30 C31 1.417(6) . ?
C30 C34 1.418(6) . ?
C30 C35 1.487(6) . ?
C30 Fe2 2.023(4) . ?
C31 H31 0.9500 . ?
C31 C32 1.401(6) . ?
C31 Fe2 2.020(4) . ?
C32 H32 0.9500 . ?
C32 C33 1.402(6) . ?
C32 Fe2 2.017(4) . ?
C33 H33 0.9500 . ?
C33 C34 1.393(6) . ?
C33 Fe2 2.018(4) . ?
C34 H34 0.9500 . ?
C34 Fe2 2.012(4) . ?
C35 C36 1.461(6) . ?
C35 C37 1.539(6) . ?
C35 C43 1.527(5) . ?
C36 N2 1.124(6) . ?
C37 C38 1.369(6) . ?
C37 C42 1.365(6) . ?
C38 H38 0.9500 . ?
C38 C39 1.368(6) . ?
C39 H39 0.9500 . ?
C39 C40 1.378(6) . ?
C40 H40 0.9500 . ?
C40 C41 1.361(7) . ?
C41 H41 0.9500 . ?
C41 C42 1.382(6) . ?
C42 H42 0.9500 . ?
C43 C44 1.383(6) . ?
C43 C48 1.379(6) . ?
C44 H44 0.9500 . ?
C44 C45 1.373(6) . ?
C45 H45 0.9500 . ?
C45 C46 1.371(6) . ?
C46 H46 0.9500 . ?
C46 C47 1.359(6) . ?
C47 H47 0.9500 . ?
C47 C48 1.379(6) . ?
C48 H48 0.9500 . ?

loop_
_geom_torsion_atom_site_label_1
_geom_torsion_atom_site_label_2
_geom_torsion_atom_site_label_3
_geom_torsion_atom_site_label_4
_geom_torsion
_geom_torsion_site_symmetry_1
_geom_torsion_site_symmetry_2
_geom_torsion_site_symmetry_3
_geom_torsion_site_symmetry_4
_geom_torsion_publ_flag
C1 C2 C3 C4 -1.4(5) . . . . ?
C1 C2 C3 Fe1 58.2(3) . . . . ?
C2 C1 C5 C4 -0.6(5) . . . . ?
C2 C1 C5 Fe1 -60.3(3) . . . . ?
C2 C3 C4 C5 1.1(5) . . . . ?
C2 C3 C4 Fe1 59.9(3) . . . . ?
C3 C4 C5 C1 -0.4(5) . . . . ?
C3 C4 C5 Fe1 58.7(3) . . . . ?
C5 C1 C2 C3 1.3(5) . . . . ?
C5 C1 C2 Fe1 60.0(3) . . . . ?
C6 C7 C8 C9 -0.3(5) . . . . ?
C6 C7 C8 Fe1 58.8(3) . . . . ?
C6 C11 C13 C14 103.7(5) . . . . ?
C6 C11 C13 C18 -75.9(5) . . . . ?
C6 C11 C19 C20 9.0(5) . . . . ?
C6 C11 C19 C24 -174.7(4) . . . . ?
C7 C6 C10 C9 -0.7(5) . . . . ?
C7 C6 C10 Fe1 -60.0(3) . . . . ?
C7 C6 C11 C12 147.3(4) . . . . ?
C7 C6 C11 C13 27.0(6) . . . . ?
C7 C6 C11 C19 -95.4(5) . . . . ?
C7 C8 C9 C10 -0.1(5) . . . . ?
C7 C8 C9 Fe1 58.9(3) . . . . ?
C8 C9 C10 C6 0.5(5) . . . . ?
C8 C9 C10 Fe1 59.2(3) . . . . ?
C10 C6 C7 C8 0.6(5) . . . . ?
C10 C6 C7 Fe1 59.9(3) . . . . ?
C10 C6 C11 C12 -40.9(5) . . . . ?
C10 C6 C11 C13 -161.1(4) . . . . ?
C10 C6 C11 C19 76.4(5) . . . . ?
C11 C6 C7 C8 173.6(4) . . . . ?
C11 C6 C7 Fe1 -127.1(4) . . . . ?
C11 C6 C10 C9 -173.7(4) . . . . ?
C11 C6 C10 Fe1 126.9(4) . . . . ?
C11 C13 C14 C15 -177.5(4) . . . . ?
C11 C13 C18 C17 177.8(4) . . . . ?
C11 C19 C20 C21 174.9(4) . . . . ?
C11 C19 C24 C23 -175.0(4) . . . . ?
C12 C11 C13 C14 -15.7(6) . . . . ?
C12 C11 C13 C18 164.7(4) . . . . ?
C12 C11 C19 C20 127.0(4) . . . . ?
C12 C11 C19 C24 -56.7(5) . . . . ?
C13 C11 C19 C20 -114.5(4) . . . . ?
C13 C11 C19 C24 61.9(5) . . . . ?
C13 C14 C15 C16 -1.1(7) . . . . ?
C14 C13 C18 C17 -1.8(7) . . . . ?
C14 C15 C16 C17 -0.2(7) . . . . ?
C15 C16 C17 C18 0.5(7) . . . . ?
C16 C17 C18 C13 0.5(7) . . . . ?
C18 C13 C14 C15 2.1(7) . . . . ?
C19 C11 C13 C14 -132.8(4) . . . . ?
C19 C11 C13 C18 47.6(5) . . . . ?
C19 C20 C21 C22 -0.4(6) . . . . ?
C20 C19 C24 C23 1.4(6) . . . . ?
C20 C21 C22 C23 2.2(7) . . . . ?
C21 C22 C23 C24 -2.3(7) . . . . ?
C22 C23 C24 C19 0.5(7) . . . . ?
C24 C19 C20 C21 -1.4(6) . . . . ?
C25 C26 C27 C28 -0.5(5) . . . . ?
C25 C26 C27 Fe2 -59.4(3) . . . . ?
C26 C25 C29 C28 -0.1(5) . . . . ?
C26 C25 C29 Fe2 59.8(3) . . . . ?
C26 C27 C28 C29 0.4(5) . . . . ?
C26 C27 C28 Fe2 -58.6(3) . . . . ?
C27 C28 C29 C25 -0.2(5) . . . . ?
C27 C28 C29 Fe2 -59.4(3) . . . . ?
C29 C25 C26 C27 0.4(5) . . . . ?
C29 C25 C26 Fe2 -59.9(3) . . . . ?
C30 C31 C32 C33 -0.5(5) . . . . ?
C30 C31 C32 Fe2 58.9(3) . . . . ?
C30 C35 C37 C38 173.8(4) . . . . ?
C30 C35 C37 C42 -6.8(5) . . . . ?
C30 C35 C43 C44 75.7(5) . . . . ?
C30 C35 C43 C48 -102.1(5) . . . . ?
C31 C30 C34 C33 -0.3(5) . . . . ?
C31 C30 C34 Fe2 -59.6(3) . . . . ?
C31 C30 C35 C36 38.6(5) . . . . ?
C31 C30 C35 C37 -77.6(5) . . . . ?
C31 C30 C35 C43 159.7(4) . . . . ?
C31 C32 C33 C34 0.4(5) . . . . ?
C31 C32 C33 Fe2 59.5(3) . . . . ?
C32 C33 C34 C30 -0.1(5) . . . . ?
C32 C33 C34 Fe2 59.1(3) . . . . ?
C34 C30 C31 C32 0.5(5) . . . . ?
C34 C30 C31 Fe2 59.4(3) . . . . ?
C34 C30 C35 C36 -150.6(4) . . . . ?
C34 C30 C35 C37 93.1(5) . . . . ?
C34 C30 C35 C43 -29.6(6) . . . . ?
C35 C30 C31 C32 172.8(4) . . . . ?
C35 C30 C31 Fe2 -128.3(4) . . . . ?
C35 C30 C34 C33 -172.5(4) . . . . ?
C35 C30 C34 Fe2 128.1(4) . . . . ?
C35 C37 C38 C39 177.6(4) . . . . ?
C35 C37 C42 C41 -177.7(4) . . . . ?
C35 C43 C44 C45 -176.0(4) . . . . ?
C35 C43 C48 C47 176.0(4) . . . . ?
C36 C35 C37 C38 56.5(5) . . . . ?
C36 C35 C37 C42 -124.1(4) . . . . ?
C36 C35 C43 C44 -164.1(4) . . . . ?
C36 C35 C43 C48 18.1(6) . . . . ?
C37 C35 C43 C44 -47.6(5) . . . . ?
C37 C35 C43 C48 134.6(4) . . . . ?
C37 C38 C39 C40 1.4(7) . . . . ?
C38 C37 C42 C41 1.8(6) . . . . ?
C38 C39 C40 C41 -1.0(7) . . . . ?
C39 C40 C41 C42 1.0(7) . . . . ?
C40 C41 C42 C37 -1.4(6) . . . . ?
C42 C37 C38 C39 -1.8(6) . . . . ?
C43 C35 C37 C38 -62.0(5) . . . . ?
C43 C35 C37 C42 117.5(4) . . . . ?
C43 C44 C45 C46 -0.8(7) . . . . ?
C44 C43 C48 C47 -1.8(7) . . . . ?
C44 C45 C46 C47 -0.4(7) . . . . ?
C45 C46 C47 C48 0.5(7) . . . . ?
C46 C47 C48 C43 0.6(7) . . . . ?
C48 C43 C44 C45 1.9(7) . . . . ?
Fe1 C1 C2 C3 -58.8(3) . . . . ?
Fe1 C1 C5 C4 59.7(3) . . . . ?
Fe1 C2 C3 C4 -59.6(3) . . . . ?
Fe1 C3 C4 C5 -58.7(3) . . . . ?
Fe1 C4 C5 C1 -59.0(3) . . . . ?
Fe1 C6 C7 C8 -59.3(3) . . . . ?
Fe1 C6 C10 C9 59.3(3) . . . . ?
Fe1 C6 C11 C12 52.9(5) . . . . ?
Fe1 C6 C11 C13 -67.3(5) . . . . ?
Fe1 C6 C11 C19 170.2(3) . . . . ?
Fe1 C7 C8 C9 -59.0(3) . . . . ?
Fe1 C8 C9 C10 -59.1(3) . . . . ?
Fe1 C9 C10 C6 -58.7(3) . . . . ?
Fe2 C25 C26 C27 60.3(3) . . . . ?
Fe2 C25 C29 C28 -59.9(3) . . . . ?
Fe2 C26 C27 C28 58.8(3) . . . . ?
Fe2 C27 C28 C29 59.1(3) . . . . ?
Fe2 C28 C29 C25 59.2(3) . . . . ?
Fe2 C30 C31 C32 -58.9(3) . . . . ?
Fe2 C30 C34 C33 59.3(3) . . . . ?
Fe2 C30 C35 C36 -56.0(5) . . . . ?
Fe2 C30 C35 C37 -172.2(3) . . . . ?
Fe2 C30 C35 C43 65.1(5) . . . . ?
Fe2 C31 C32 C33 -59.4(3) . . . . ?
Fe2 C32 C33 C34 -59.1(3) . . . . ?
Fe2 C33 C34 C30 -59.2(3) . . . . ?
Br1 C1 C2 C3 178.0(3) . . . . ?
Br1 C1 C2 Fe1 -123.3(3) . . . . ?
Br1 C1 C5 C4 -177.3(3) . . . . ?
Br1 C1 C5 Fe1 123.0(3) . . . . ?
Br2 C25 C26 C27 -177.1(3) . . . . ?
Br2 C25 C26 Fe2 122.7(3) . . . . ?
Br2 C25 C29 C28 177.3(3) . . . . ?
Br2 C25 C29 Fe2 -122.8(3) . . . . ?
